data_4116062
loop_
_publ_author_name
'Rodolphe Cl\'erac'
'F. Albert Cotton'
'Lee M. Daniels'
'Kim R. Dunbar'
'Kristin Kirschbaum'
'Carlos A. Murillo'
'A. Alan Pinkerton'
'Arthur J. Schultz'
'Xiaoping Wang'

_publ_contact_author_address
; Dept. of Chemistry
  P.O. Box 30012
  Texas A&M University
  College Station, TX 77842-3012
  USA
;
_publ_contact_author_email cotton@tamu.edu
_publ_contact_author_fax '(409) 845 9351'
_publ_contact_author_name 'F.A. Cotton'
_publ_contact_author_phone '(409) 845 4432'
_publ_section_title
;
 Linear Tricobalt Compounds with Di(2-pyridyl)amide (dpa) Ligands:
 Temperature Dependence of the Structural and Magnetic Properties of
 Symmetrical and Unsymmetrical Forms of Co3(dpa)4Cl2 in the Solid State
;
_journal_name_full 'Journal of the American Chemical Society'
_journal_page_first 6226
_journal_page_last 6236
_journal_paper_doi 10.1021/ja000515q
_journal_volume 122
_journal_year 2000
_chemical_compound_source synthesis
_chemical_formula_structural 'Co3(dpa)4Cl2 CH2Cl2'
_chemical_formula_sum 'C41 H34 Cl4 Co3 N12'
_chemical_formula_weight 1013.39
_chemical_name_systematic
; 
 ? 
;
_space_group_IT_number 7
_symmetry_cell_setting monoclinic
_symmetry_space_group_name_Hall 'P -2yac'
_symmetry_space_group_name_H-M 'P 1 n 1'
_atom_sites_solution_hydrogens geom
_atom_sites_solution_primary direct
_atom_sites_solution_secondary difmap
_audit_creation_method SHELXL
_cell_angle_alpha 90.00
_cell_angle_beta 90.056(9)
_cell_angle_gamma 90.00
_cell_formula_units_Z 2
_cell_length_a 11.176(2)
_cell_length_b 13.920(2)
_cell_length_c 12.740(2)
_cell_measurement_reflns_used 25
_cell_measurement_temperature 109(2)
_cell_measurement_theta_max 22.25
_cell_measurement_theta_min 21.02
_cell_volume 1982.0(6)
_computing_cell_refinement 'CAD4 V5 (Nonius, 1989)'
_computing_data_collection 'CAD4 V5 (Nonius, 1989)'
_computing_data_reduction 'XCAD4 (Harms, 1993)'
_computing_structure_refinement 'SHELXL-93 (Sheldrick, 1993)'
_computing_structure_solution 'SHELXS-86 (Sheldrick, 1990)'
_diffrn_ambient_temperature 109(2)
_diffrn_measurement_device 'Nonius CAD4'
_diffrn_measurement_method Omega-scans
_diffrn_radiation_monochromator graphite
_diffrn_radiation_source 'normal-focus sealed tube'
_diffrn_radiation_type MOK\a
_diffrn_radiation_wavelength 0.71073
_diffrn_reflns_av_R_equivalents 0.0205
_diffrn_reflns_av_sigmaI/netI 0.0259
_diffrn_reflns_limit_h_max 2
_diffrn_reflns_limit_h_min -13
_diffrn_reflns_limit_k_max 17
_diffrn_reflns_limit_k_min -1
_diffrn_reflns_limit_l_max 15
_diffrn_reflns_limit_l_min -15
_diffrn_reflns_number 5175
_diffrn_reflns_theta_max 25.97
_diffrn_reflns_theta_min 2.17
_diffrn_standards_decay_% 0
_diffrn_standards_interval_time 0
_diffrn_standards_number 3
_exptl_absorpt_coefficient_mu 1.561
_exptl_absorpt_correction_T_max 0.30480
_exptl_absorpt_correction_T_min 0.24626
_exptl_absorpt_correction_type 'psi scans'
_exptl_crystal_colour 'dark brown'
_exptl_crystal_density_diffrn 1.698
_exptl_crystal_description block
_exptl_crystal_F_000 1026
_exptl_crystal_size_max 0.50
_exptl_crystal_size_mid 0.42
_exptl_crystal_size_min 0.33
_refine_diff_density_max 0.786
_refine_diff_density_min -0.414
_refine_diff_density_rms 0.110
_refine_ls_abs_structure_details 'Flack H D (1983), Acta Cryst. A39, 876-881'
_refine_ls_abs_structure_Flack 0.09(2)
_refine_ls_extinction_method none
_refine_ls_goodness_of_fit_all 1.097
_refine_ls_goodness_of_fit_obs 1.094
_refine_ls_hydrogen_treatment noref
_refine_ls_matrix_type full
_refine_ls_number_parameters 542
_refine_ls_number_reflns 4601
_refine_ls_number_restraints 2
_refine_ls_restrained_S_all 1.096
_refine_ls_restrained_S_obs 1.094
_refine_ls_R_factor_all 0.0327
_refine_ls_R_factor_obs 0.0311
_refine_ls_shift/esd_max 0.000
_refine_ls_shift/esd_mean 0.000
_refine_ls_structure_factor_coef Fsqd
_refine_ls_weighting_details 'w=1/[\s^2^(Fo^2^)+(0.0587P)^2^+0.3509P] where P=(Fo^2^+2Fc^2^)/3'
_refine_ls_weighting_scheme calc
_refine_ls_wR_factor_all 0.0804
_refine_ls_wR_factor_obs 0.0794
_reflns_number_observed 4517
_reflns_number_total 4601
_reflns_observed_criterion >2sigma(I)
_cod_data_source_file ja000515q_3.cif
_cod_data_source_block s109K
_cod_depositor_comments
;
The following automatic conversions were performed:

'_refine_ls_weighting_scheme' value 'calc
w=1/[\s^2^(Fo^2^)+(0.0587P)^2^+0.3509P] where P=(Fo^2^+2Fc^2^)/3' was
changed to 'calc'. New tag '_refine_ls_weighting_details' was
created. The value of the new tag was set to
'w=1/[\s^2^(Fo^2^)+(0.0587P)^2^+0.3509P] where P=(Fo^2^+2Fc^2^)/3'.

Automatic conversion script
Id: cif_fix_values 3143 2015-03-26 13:38:13Z robertas 
;
_cod_database_code 4116062

loop_
_symmetry_equiv_pos_as_xyz
'x, y, z'
'x+1/2, -y, z+1/2'

loop_
_atom_site_aniso_label
_atom_site_aniso_U_11
_atom_site_aniso_U_22
_atom_site_aniso_U_33
_atom_site_aniso_U_23
_atom_site_aniso_U_13
_atom_site_aniso_U_12
Co1 0.0140(3) 0.0120(2) 0.0108(3) -0.0002(2) 0.0008(3) 0.0004(2)
Co2 0.0144(2) 0.0112(2) 0.0104(2) 0.0002(2) 0.0014(2) -0.0006(2)
Co3 0.0145(3) 0.0114(2) 0.0103(3) -0.0002(2) 0.0015(2) -0.0008(2)
Cl1 0.0215(6) 0.0174(5) 0.0138(5) 0.0029(4) 0.0017(5) 0.0001(4)
Cl2 0.0206(6) 0.0184(4) 0.0144(5) 0.0023(4) 0.0006(5) 0.0005(5)
N1 0.020(2) 0.013(2) 0.011(2) -0.0006(13) 0.004(2) 0.002(2)
N2 0.019(2) 0.014(2) 0.011(2) -0.0012(14) 0.002(2) -0.0010(15)
N3 0.013(2) 0.015(2) 0.013(2) 0.0010(14) 0.0023(15) 0.001(2)
N4 0.015(2) 0.016(2) 0.011(2) 0.0009(14) 0.003(2) -0.001(2)
N5 0.019(2) 0.013(2) 0.012(2) 0.0030(13) 0.000(2) 0.0018(15)
N6 0.015(2) 0.015(2) 0.016(2) 0.0002(13) -0.002(2) 0.002(2)
N7 0.019(2) 0.013(2) 0.017(2) -0.0013(14) 0.000(2) 0.003(2)
N8 0.018(2) 0.013(2) 0.011(2) -0.0011(13) 0.000(2) -0.0012(15)
N9 0.018(2) 0.013(2) 0.012(2) 0.0014(13) 0.0034(15) -0.0026(15)
N10 0.016(2) 0.015(2) 0.012(2) 0.0015(13) -0.0007(15) 0.0012(15)
N11 0.017(2) 0.014(2) 0.011(2) 0.0005(13) 0.004(2) -0.003(2)
N12 0.015(2) 0.013(2) 0.012(2) -0.0024(13) 0.0033(15) -0.0046(15)
C1 0.019(2) 0.017(2) 0.016(2) 0.006(2) 0.002(2) -0.004(2)
C2 0.020(2) 0.029(2) 0.016(2) 0.005(2) 0.004(2) -0.005(2)
C3 0.018(2) 0.027(2) 0.024(2) 0.006(2) 0.000(2) -0.005(2)
C4 0.021(2) 0.021(2) 0.013(2) 0.000(2) 0.001(2) -0.002(2)
C5 0.019(2) 0.011(2) 0.012(2) -0.0018(15) 0.002(2) 0.002(2)
C6 0.012(2) 0.016(2) 0.011(2) 0.001(2) 0.001(2) 0.000(2)
C7 0.019(2) 0.014(2) 0.016(2) 0.000(2) 0.001(2) -0.005(2)
C8 0.020(2) 0.016(2) 0.021(2) -0.005(2) -0.004(2) -0.002(2)
C9 0.018(2) 0.024(2) 0.013(2) -0.003(2) 0.004(2) -0.001(2)
C10 0.016(2) 0.017(2) 0.013(2) 0.005(2) 0.006(2) 0.001(2)
C11 0.022(2) 0.020(2) 0.013(2) 0.000(2) 0.000(2) 0.000(2)
C12 0.030(3) 0.020(2) 0.012(2) -0.002(2) 0.003(2) 0.001(2)
C13 0.030(3) 0.020(2) 0.016(2) -0.008(2) 0.000(2) 0.007(2)
C14 0.022(2) 0.023(2) 0.018(2) 0.003(2) -0.004(2) 0.004(2)
C15 0.013(2) 0.015(2) 0.012(2) 0.001(2) 0.004(2) -0.002(2)
C16 0.023(2) 0.010(2) 0.019(2) -0.001(2) -0.002(2) -0.002(2)
C17 0.024(3) 0.027(2) 0.016(2) 0.003(2) 0.006(2) 0.007(2)
C18 0.021(2) 0.034(3) 0.023(2) 0.004(2) 0.004(2) 0.007(2)
C19 0.016(2) 0.034(3) 0.021(2) 0.004(2) -0.003(2) 0.002(2)
C20 0.023(2) 0.025(2) 0.014(2) 0.002(2) 0.001(2) 0.000(2)
C21 0.019(2) 0.016(2) 0.018(2) -0.001(2) 0.003(2) 0.004(2)
C22 0.017(2) 0.028(2) 0.020(2) 0.001(2) 0.000(2) 0.001(2)
C23 0.019(2) 0.025(2) 0.024(2) -0.002(2) 0.000(2) -0.002(2)
C24 0.019(2) 0.022(2) 0.018(2) 0.003(2) 0.002(2) -0.003(2)
C25 0.020(2) 0.018(2) 0.013(2) -0.003(2) 0.006(2) -0.004(2)
C26 0.018(2) 0.013(2) 0.014(2) 0.000(2) 0.006(2) -0.001(2)
C27 0.021(2) 0.018(2) 0.020(2) -0.002(2) -0.003(2) -0.003(2)
C28 0.037(3) 0.013(2) 0.021(2) -0.003(2) -0.002(2) -0.003(2)
C29 0.034(3) 0.012(2) 0.024(2) 0.002(2) -0.003(2) 0.001(2)
C30 0.027(3) 0.017(2) 0.014(2) 0.001(2) 0.000(2) 0.001(2)
C31 0.021(2) 0.018(2) 0.016(2) 0.001(2) 0.002(2) 0.001(2)
C32 0.032(3) 0.011(2) 0.023(2) 0.002(2) 0.000(2) 0.002(2)
C33 0.029(3) 0.019(2) 0.017(2) -0.003(2) -0.001(2) 0.008(2)
C34 0.024(2) 0.019(2) 0.015(2) 0.001(2) 0.004(2) 0.004(2)
C35 0.017(2) 0.018(2) 0.009(2) -0.0039(15) -0.001(2) 0.003(2)
C36 0.018(2) 0.014(2) 0.015(2) -0.0043(15) 0.003(2) -0.002(2)
C37 0.022(2) 0.018(2) 0.019(2) -0.001(2) 0.001(2) 0.002(2)
C38 0.016(2) 0.026(2) 0.028(2) -0.004(2) 0.008(2) -0.001(2)
C39 0.023(3) 0.022(2) 0.020(2) -0.001(2) 0.006(2) -0.005(2)
C40 0.023(2) 0.018(2) 0.016(2) -0.001(2) 0.004(2) -0.006(2)
C41 0.025(3) 0.060(4) 0.026(3) -0.016(3) 0.005(2) -0.007(3)
Cl3 0.0315(7) 0.0381(6) 0.0288(6) -0.0006(5) -0.0014(6) 0.0042(6)
Cl4 0.0467(9) 0.0473(8) 0.0390(7) -0.0110(6) -0.0115(7) 0.0203(7)

loop_
_atom_site_label
_atom_site_type_symbol
_atom_site_fract_x
_atom_site_fract_y
_atom_site_fract_z
_atom_site_U_iso_or_equiv
_atom_site_thermal_displace_type
_atom_site_occupancy
_atom_site_calc_flag
_atom_site_refinement_flags
Co1 Co 0.00107(5) 0.33320(4) -0.15504(4) 0.01224(14) Uani 1 d .
Co2 Co -0.00025(6) 0.24627(4) 0.00055(5) 0.01199(11) Uani 1 d .
Co3 Co 0.01097(5) 0.16067(4) 0.15663(4) 0.01206(14) Uani 1 d .
Cl1 Cl 0.01768(11) 0.06305(7) 0.31900(8) 0.0176(2) Uani 1 d .
Cl2 Cl -0.00157(11) 0.42811(7) -0.32152(8) 0.0178(2) Uani 1 d .
N1 N 0.1623(4) 0.3747(2) -0.1128(3) 0.0147(7) Uani 1 d .
N2 N 0.1156(4) 0.3325(2) 0.0570(3) 0.0148(8) Uani 1 d .
N3 N 0.0681(3) 0.2777(3) 0.2229(3) 0.0139(7) Uani 1 d .
N4 N 0.0693(4) 0.2180(3) -0.2219(3) 0.0144(7) Uani 1 d .
N5 N 0.1234(4) 0.1681(2) -0.0560(3) 0.0146(8) Uani 1 d .
N6 N 0.1749(4) 0.1294(2) 0.1133(3) 0.0153(7) Uani 1 d .
N7 N -0.1639(4) 0.2785(3) -0.1731(3) 0.0163(8) Uani 1 d .
N8 N -0.1171(4) 0.1606(3) -0.0526(3) 0.0141(8) Uani 1 d .
N9 N -0.0490(4) 0.0520(2) 0.0707(3) 0.0143(7) Uani 1 d .
N10 N -0.0699(4) 0.4381(3) -0.0710(3) 0.0145(7) Uani 1 d .
N11 N -0.1246(4) 0.3259(2) 0.0533(3) 0.0138(8) Uani 1 d .
N12 N -0.1576(4) 0.2092(2) 0.1789(3) 0.0132(7) Uani 1 d .
C1 C 0.2437(4) 0.4036(3) -0.1850(4) 0.0175(9) Uani 1 d .
H1A H 0.2205(4) 0.4039(3) -0.2567(4) 0.021 Uiso 1 calc R
C2 C 0.3578(5) 0.4324(4) -0.1601(4) 0.0215(10) Uani 1 d .
H2A H 0.4117(5) 0.4528(4) -0.2133(4) 0.026 Uiso 1 calc R
C3 C 0.3924(5) 0.4311(3) -0.0558(4) 0.0231(10) Uani 1 d .
H3A H 0.4704(5) 0.4516(3) -0.0360(4) 0.028 Uiso 1 calc R
C4 C 0.3138(5) 0.4002(3) 0.0180(4) 0.0183(9) Uani 1 d .
H4A H 0.3379(5) 0.3976(3) 0.0895(4) 0.022 Uiso 1 calc R
C5 C 0.1967(4) 0.3718(3) -0.0099(3) 0.0140(9) Uani 1 d .
C6 C 0.1145(4) 0.3488(3) 0.1629(3) 0.0128(8) Uani 1 d .
C7 C 0.1518(4) 0.4366(3) 0.2106(4) 0.0162(9) Uani 1 d .
H7A H 0.1832(4) 0.4871(3) 0.1688(4) 0.019 Uiso 1 calc R
C8 C 0.1421(4) 0.4475(3) 0.3160(4) 0.0188(9) Uani 1 d .
H8A H 0.1691(4) 0.5051(3) 0.3484(4) 0.023 Uiso 1 calc R
C9 C 0.0928(4) 0.3747(3) 0.3771(3) 0.0185(9) Uani 1 d .
H9A H 0.0840(4) 0.3822(3) 0.4508(3) 0.022 Uiso 1 calc R
C10 C 0.0571(4) 0.2916(3) 0.3278(3) 0.0152(9) Uani 1 d .
H10A H 0.0231(4) 0.2418(3) 0.3690(3) 0.018 Uiso 1 calc R
C11 C 0.0579(4) 0.2033(3) -0.3265(4) 0.0183(9) Uani 1 d .
H11A H 0.0159(4) 0.2496(3) -0.3670(4) 0.022 Uiso 1 calc R
C12 C 0.1044(5) 0.1242(3) -0.3765(3) 0.0208(10) Uani 1 d .
H12A H 0.0970(5) 0.1171(3) -0.4503(3) 0.025 Uiso 1 calc R
C13 C 0.1622(5) 0.0553(3) -0.3171(4) 0.0220(10) Uani 1 d .
H13A H 0.1951(5) -0.0002(3) -0.3496(4) 0.026 Uiso 1 calc R
C14 C 0.1716(5) 0.0679(3) -0.2104(4) 0.0210(10) Uani 1 d .
H14A H 0.2097(5) 0.0201(3) -0.1689(4) 0.025 Uiso 1 calc R
C15 C 0.1253(4) 0.1509(3) -0.1620(3) 0.0133(8) Uani 1 d .
C16 C 0.2083(4) 0.1335(3) 0.0109(4) 0.0174(9) Uani 1 d .
C17 C 0.3264(5) 0.1081(3) -0.0183(4) 0.0226(10) Uani 1 d .
H17A H 0.3494(5) 0.1102(3) -0.0901(4) 0.027 Uiso 1 calc R
C18 C 0.4065(5) 0.0810(4) 0.0557(4) 0.0261(11) Uani 1 d .
H18A H 0.4849(5) 0.0621(4) 0.0356(4) 0.031 Uiso 1 calc R
C19 C 0.3742(5) 0.0805(4) 0.1615(4) 0.0237(10) Uani 1 d .
H19A H 0.4297(5) 0.0631(4) 0.2147(4) 0.028 Uiso 1 calc R
C20 C 0.2584(5) 0.1064(3) 0.1856(4) 0.0206(10) Uani 1 d .
H20A H 0.2360(5) 0.1082(3) 0.2575(4) 0.025 Uiso 1 calc R
C21 C -0.2439(5) 0.3245(3) -0.2326(4) 0.0177(9) Uani 1 d .
H21A H -0.2191(5) 0.3809(3) -0.2686(4) 0.021 Uiso 1 calc R
C22 C -0.3606(5) 0.2944(3) -0.2445(4) 0.0218(10) Uani 1 d .
H22A H -0.4143(5) 0.3290(3) -0.2883(4) 0.026 Uiso 1 calc R
C23 C -0.3985(5) 0.2128(3) -0.1916(4) 0.0224(10) Uani 1 d .
H23A H -0.4785(5) 0.1906(3) -0.1986(4) 0.027 Uiso 1 calc R
C24 C -0.3182(5) 0.1644(3) -0.1287(4) 0.0193(10) Uani 1 d .
H24A H -0.3427(5) 0.1083(3) -0.0920(4) 0.023 Uiso 1 calc R
C25 C -0.2003(4) 0.1979(3) -0.1188(3) 0.0168(9) Uani 1 d .
C26 C -0.1127(4) 0.0676(3) -0.0192(3) 0.0152(9) Uani 1 d .
C27 C -0.1619(4) -0.0116(3) -0.0736(4) 0.0194(9) Uani 1 d .
H27A H -0.2126(4) -0.0011(3) -0.1325(4) 0.023 Uiso 1 calc R
C28 C -0.1369(5) -0.1033(3) -0.0418(4) 0.0238(11) Uani 1 d .
H28A H -0.1698(5) -0.1564(3) -0.0788(4) 0.029 Uiso 1 calc R
C29 C -0.0635(5) -0.1188(3) 0.0442(4) 0.0231(10) Uani 1 d .
H29A H -0.0429(5) -0.1820(3) 0.0658(4) 0.028 Uiso 1 calc R
C30 C -0.0214(5) -0.0394(3) 0.0976(3) 0.0194(9) Uani 1 d .
H30A H 0.0296(5) -0.0495(3) 0.1562(3) 0.023 Uiso 1 calc R
C31 C -0.0579(5) 0.5302(3) -0.1019(4) 0.0186(9) Uani 1 d .
H31A H -0.0114(5) 0.5434(3) -0.1626(4) 0.022 Uiso 1 calc R
C32 C -0.1097(5) 0.6059(3) -0.0499(4) 0.0218(10) Uani 1 d .
H32A H -0.1019(5) 0.6697(3) -0.0755(4) 0.026 Uiso 1 calc R
C33 C -0.1738(5) 0.5869(3) 0.0410(4) 0.0218(10) Uani 1 d .
H33A H -0.2096(5) 0.6380(3) 0.0791(4) 0.026 Uiso 1 calc R
C34 C -0.1851(5) 0.4952(3) 0.0753(4) 0.0193(9) Uani 1 d .
H34A H -0.2303(5) 0.4821(3) 0.1368(4) 0.023 Uiso 1 calc R
C35 C -0.1300(4) 0.4188(3) 0.0198(3) 0.0147(8) Uani 1 d .
C36 C -0.2020(4) 0.2857(3) 0.1250(3) 0.0157(9) Uani 1 d .
C37 C -0.3221(5) 0.3135(3) 0.1372(4) 0.0194(9) Uani 1 d .
H37A H -0.3538(5) 0.3643(3) 0.0960(4) 0.023 Uiso 1 calc R
C38 C -0.3935(5) 0.2671(3) 0.2086(4) 0.0233(10) Uani 1 d .
H38A H -0.4745(5) 0.2860(3) 0.2175(4) 0.028 Uiso 1 calc R
C39 C -0.3462(5) 0.1922(3) 0.2679(4) 0.0219(10) Uani 1 d .
H39A H -0.3931(5) 0.1608(3) 0.3197(4) 0.026 Uiso 1 calc R
C40 C -0.2302(5) 0.1651(3) 0.2495(4) 0.0187(10) Uani 1 d .
H40A H -0.1989(5) 0.1126(3) 0.2884(4) 0.022 Uiso 1 calc R
C41 C 0.8009(5) 0.2930(4) 0.4912(4) 0.0367(13) Uani 1 d .
H41A H 0.8571(5) 0.3264(4) 0.5389(4) 0.044 Uiso 1 calc R
H41B H 0.8369(5) 0.2924(4) 0.4202(4) 0.044 Uiso 1 calc R
Cl3 Cl 0.66736(14) 0.35603(9) 0.48699(11) 0.0328(3) Uani 1 d .
Cl4 Cl 0.7818(2) 0.17216(11) 0.53502(13) 0.0444(4) Uani 1 d .

loop_
_atom_type_symbol
_atom_type_description
_atom_type_scat_dispersion_real
_atom_type_scat_dispersion_imag
_atom_type_scat_source
C C 0.0033 0.0016 'International Tables Vol C Tables 4.2.6.8 and 6.1.1.4'
H H 0.0000 0.0000 'International Tables Vol C Tables 4.2.6.8 and 6.1.1.4'
N N 0.0061 0.0033 'International Tables Vol C Tables 4.2.6.8 and 6.1.1.4'
Cl Cl 0.1484 0.1585 'International Tables Vol C Tables 4.2.6.8 and 6.1.1.4'
Co Co 0.3494 0.9721 'International Tables Vol C Tables 4.2.6.8 and 6.1.1.4'

loop_
_geom_angle_atom_site_label_1
_geom_angle_atom_site_label_2
_geom_angle_atom_site_label_3
_geom_angle
_geom_angle_publ_flag
Co1 Co2 Co3 176.51(4) y
Co2 Co3 Cl1 177.27(4) y
Co2 Co1 Cl2 178.84(4) y
N1 Co1 N4 90.1(2) y
N1 Co1 N7 169.6(2) y
N1 Co1 N10 90.2(2) y
N4 Co1 N7 89.9(2) y
N4 Co1 N10 172.33(15) y
N7 Co1 N10 88.5(2) y
N1 Co1 Co2 85.77(10) y
N4 Co1 Co2 87.00(11) y
N7 Co1 Co2 83.88(11) y
N10 Co1 Co2 85.38(10) y
N1 Co1 Cl2 94.98(11) y
N4 Co1 Cl2 93.88(11) y
N7 Co1 Cl2 95.36(11) y
N10 Co1 Cl2 93.73(10) y
N2 Co2 N5 90.6(2) y
N2 Co2 N8 178.7(2) y
N2 Co2 N11 89.8(2) y
N5 Co2 N8 90.3(2) y
N5 Co2 N11 178.4(2) y
N8 Co2 N11 89.4(2) y
N2 Co2 Co1 89.39(12) y
N5 Co2 Co1 88.27(12) y
N8 Co2 Co1 91.62(12) y
N11 Co2 Co1 90.19(12) y
N2 Co2 Co3 87.92(12) y
N5 Co2 Co3 89.54(12) y
N8 Co2 Co3 91.11(12) y
N11 Co2 Co3 92.02(12) y
N3 Co3 N6 90.1(2) y
N3 Co3 N9 171.96(15) y
N6 Co3 N9 89.4(2) y
N3 Co3 N12 88.0(2) y
N6 Co3 N12 169.65(15) y
N9 Co3 N12 91.0(2) y
N3 Co3 Co2 87.67(11) y
N6 Co3 Co2 85.56(11) y
N9 Co3 Co2 84.29(10) y
N12 Co3 Co2 84.20(11) y
N3 Co3 Cl1 95.02(11) y
N6 Co3 Cl1 94.92(11) y
N9 Co3 Cl1 93.02(10) y
N12 Co3 Cl1 95.38(11) y
C1 N1 C5 118.2(4) ?
C1 N1 Co1 121.1(3) ?
C5 N1 Co1 120.7(3) ?
C5 N2 C6 123.9(4) ?
C5 N2 Co2 118.0(3) ?
C6 N2 Co2 118.1(3) ?
C6 N3 C10 119.1(4) ?
C6 N3 Co3 119.6(3) ?
C10 N3 Co3 121.2(3) ?
C11 N4 C15 119.5(4) ?
C11 N4 Co1 120.8(3) ?
C15 N4 Co1 119.7(3) ?
C16 N5 C15 122.9(4) ?
C16 N5 Co2 118.1(3) ?
C15 N5 Co2 119.0(3) ?
C20 N6 C16 118.4(4) ?
C20 N6 Co3 120.3(3) ?
C16 N6 Co3 121.2(3) ?
C21 N7 C25 118.5(4) ?
C21 N7 Co1 119.8(3) ?
C25 N7 Co1 121.5(3) ?
C25 N8 C26 125.6(4) ?
C25 N8 Co2 116.9(3) ?
C26 N8 Co2 117.5(3) ?
C30 N9 C26 118.7(4) ?
C30 N9 Co3 120.0(3) ?
C26 N9 Co3 121.1(3) ?
C31 N10 C35 119.0(4) ?
C31 N10 Co1 120.2(3) ?
C35 N10 Co1 120.8(3) ?
C35 N11 C36 124.5(4) ?
C35 N11 Co2 118.3(3) ?
C36 N11 Co2 117.2(3) ?
C40 N12 C36 118.0(4) ?
C40 N12 Co3 120.0(3) ?
C36 N12 Co3 122.0(3) ?
N1 C1 C2 123.6(4) ?
C1 C2 C3 118.5(4) ?
C4 C3 C2 119.2(5) ?
C3 C4 C5 121.0(4) ?
N2 C5 N1 115.3(4) ?
N2 C5 C4 124.9(4) ?
N1 C5 C4 119.5(4) ?
N3 C6 N2 116.0(4) ?
N3 C6 C7 119.9(4) ?
N2 C6 C7 124.0(4) ?
C8 C7 C6 119.6(4) ?
C7 C8 C9 120.3(4) ?
C10 C9 C8 118.1(4) ?
N3 C10 C9 123.0(4) ?
N4 C11 C12 122.8(4) ?
C11 C12 C13 118.7(4) ?
C14 C13 C12 119.2(4) ?
C13 C14 C15 120.7(4) ?
N4 C15 N5 115.2(4) ?
N4 C15 C14 119.2(4) ?
N5 C15 C14 125.4(4) ?
N6 C16 N5 115.1(4) ?
N6 C16 C17 119.9(4) ?
N5 C16 C17 124.9(4) ?
C18 C17 C16 120.2(5) ?
C17 C18 C19 120.1(5) ?
C20 C19 C18 117.3(5) ?
N6 C20 C19 123.9(4) ?
N7 C21 C22 123.3(4) ?
C21 C22 C23 119.0(5) ?
C24 C23 C22 118.9(5) ?
C23 C24 C25 120.1(4) ?
N8 C25 N7 114.9(4) ?
N8 C25 C24 124.8(4) ?
N7 C25 C24 120.1(4) ?
N8 C26 N9 115.6(4) ?
N8 C26 C27 125.0(4) ?
N9 C26 C27 119.3(4) ?
C28 C27 C26 120.2(4) ?
C27 C28 C29 120.0(4) ?
C30 C29 C28 117.8(4) ?
N9 C30 C29 123.4(4) ?
N10 C31 C32 123.1(4) ?
C31 C32 C33 118.3(4) ?
C34 C33 C32 119.8(4) ?
C33 C34 C35 120.3(4) ?
N10 C35 N11 115.5(4) ?
N10 C35 C34 119.3(4) ?
N11 C35 C34 125.0(4) ?
N12 C36 N11 115.1(4) ?
N12 C36 C37 120.5(4) ?
N11 C36 C37 124.2(4) ?
C38 C37 C36 120.0(4) ?
C37 C38 C39 119.5(5) ?
C40 C39 C38 118.2(5) ?
N12 C40 C39 123.7(5) ?
Cl3 C41 Cl4 112.6(3) ?

loop_
_geom_bond_atom_site_label_1
_geom_bond_atom_site_label_2
_geom_bond_distance
_geom_bond_publ_flag
Co1 Co2 2.3224(8) y
Co2 Co3 2.3214(8) y
Co1 Cl2 2.4989(11) y
Co3 Cl1 2.4762(11) y
Co1 N1 1.967(4) y
Co1 N4 1.970(4) y
Co1 N7 2.007(4) y
Co1 N10 1.978(4) y
Co2 N2 1.906(4) y
Co2 N5 1.902(4) y
Co2 N8 1.894(4) y
Co2 N11 1.901(4) y
Co3 N3 1.942(4) y
Co3 N6 1.963(4) y
Co3 N9 1.984(4) y
Co3 N12 2.022(4) y
N1 C1 1.355(6) ?
N1 C5 1.366(6) ?
N2 C5 1.360(6) ?
N2 C6 1.368(6) ?
N3 C6 1.354(6) ?
N3 C10 1.356(6) ?
N4 C11 1.353(6) ?
N4 C15 1.358(6) ?
N5 C16 1.362(6) ?
N5 C15 1.372(6) ?
N6 C20 1.349(6) ?
N6 C16 1.358(6) ?
N7 C21 1.336(6) ?
N7 C25 1.380(6) ?
N8 C25 1.358(6) ?
N8 C26 1.362(5) ?
N9 C30 1.354(5) ?
N9 C26 1.365(6) ?
N10 C31 1.349(5) ?
N10 C35 1.364(6) ?
N11 C35 1.364(5) ?
N11 C36 1.377(6) ?
N12 C40 1.359(6) ?
N12 C36 1.360(6) ?
C1 C2 1.374(7) ?
C2 C3 1.384(7) ?
C3 C4 1.358(7) ?
C4 C5 1.412(7) ?
C6 C7 1.427(6) ?
C7 C8 1.356(6) ?
C8 C9 1.392(6) ?
C9 C10 1.376(6) ?
C11 C12 1.375(7) ?
C12 C13 1.381(7) ?
C13 C14 1.374(6) ?
C14 C15 1.408(6) ?
C16 C17 1.416(7) ?
C17 C18 1.354(7) ?
C18 C19 1.395(7) ?
C19 C20 1.379(7) ?
C21 C22 1.378(7) ?
C22 C23 1.388(7) ?
C23 C24 1.378(7) ?
C24 C25 1.404(7) ?
C26 C27 1.414(6) ?
C27 C28 1.368(6) ?
C28 C29 1.385(7) ?
C29 C30 1.379(6) ?
C31 C32 1.373(6) ?
C32 C33 1.388(7) ?
C33 C34 1.354(6) ?
C34 C35 1.419(6) ?
C36 C37 1.406(7) ?
C37 C38 1.371(7) ?
C38 C39 1.391(7) ?
C39 C40 1.370(8) ?
C41 Cl3 1.732(6) ?
C41 Cl4 1.785(7) ?

loop_
_geom_torsion_atom_site_label_1
_geom_torsion_atom_site_label_2
_geom_torsion_atom_site_label_3
_geom_torsion_atom_site_label_4
_geom_torsion
N1 Co1 Co2 N8 -156.8(2)
N4 Co1 Co2 N8 -66.5(2)
N10 Co1 Co2 N8 112.7(2)
N7 Co1 Co2 N8 23.7(2)
Cl2 Co1 Co2 N8 73.0(18)
N1 Co1 Co2 N11 113.8(2)
N4 Co1 Co2 N11 -155.8(2)
N10 Co1 Co2 N11 23.3(2)
N7 Co1 Co2 N11 -65.7(2)
Cl2 Co1 Co2 N11 -16.4(19)
N1 Co1 Co2 N5 -66.6(2)
N4 Co1 Co2 N5 23.8(2)
N10 Co1 Co2 N5 -157.1(2)
N7 Co1 Co2 N5 114.0(2)
Cl2 Co1 Co2 N5 163.2(18)
N1 Co1 Co2 N2 24.0(2)
N4 Co1 Co2 N2 114.4(2)
N10 Co1 Co2 N2 -66.5(2)
N7 Co1 Co2 N2 -155.4(2)
Cl2 Co1 Co2 N2 -106.2(18)
N1 Co1 Co2 Co3 -15.5(6)
N4 Co1 Co2 Co3 74.9(6)
N10 Co1 Co2 Co3 -106.0(6)
N7 Co1 Co2 Co3 165.1(6)
Cl2 Co1 Co2 Co3 -145.7(17)
N8 Co2 Co3 N3 -155.8(2)
N11 Co2 Co3 N3 -66.3(2)
N5 Co2 Co3 N3 113.9(2)
N2 Co2 Co3 N3 23.4(2)
Co1 Co2 Co3 N3 62.9(6)
N8 Co2 Co3 N6 114.0(2)
N11 Co2 Co3 N6 -156.6(2)
N5 Co2 Co3 N6 23.7(2)
N2 Co2 Co3 N6 -66.9(2)
Co1 Co2 Co3 N6 -27.4(6)
N8 Co2 Co3 N9 24.1(2)
N11 Co2 Co3 N9 113.5(2)
N5 Co2 Co3 N9 -66.2(2)
N2 Co2 Co3 N9 -156.8(2)
Co1 Co2 Co3 N9 -117.3(6)
N8 Co2 Co3 N12 -67.5(2)
N11 Co2 Co3 N12 21.9(2)
N5 Co2 Co3 N12 -157.9(2)
N2 Co2 Co3 N12 111.6(2)
Co1 Co2 Co3 N12 151.1(6)
N8 Co2 Co3 Cl1 13.8(9)
N11 Co2 Co3 Cl1 103.2(9)
N5 Co2 Co3 Cl1 -76.5(9)
N2 Co2 Co3 Cl1 -167.1(9)
Co1 Co2 Co3 Cl1 -127.5(9)
N4 Co1 N1 C1 68.5(3)
N10 Co1 N1 C1 -119.2(3)
N7 Co1 N1 C1 158.5(7)
Co2 Co1 N1 C1 155.5(3)
Cl2 Co1 N1 C1 -25.4(3)
N4 Co1 N1 C5 -109.0(3)
N10 Co1 N1 C5 63.3(3)
N7 Co1 N1 C5 -19.1(10)
Co2 Co1 N1 C5 -22.1(3)
Cl2 Co1 N1 C5 157.1(3)
N8 Co2 N2 C5 -172.4(80)
N11 Co2 N2 C5 -122.7(4)
N5 Co2 N2 C5 55.7(4)
Co3 Co2 N2 C5 145.2(3)
Co1 Co2 N2 C5 -32.5(3)
N8 Co2 N2 C6 9.7(84)
N11 Co2 N2 C6 59.3(3)
N5 Co2 N2 C6 -122.2(3)
Co3 Co2 N2 C6 -32.7(3)
Co1 Co2 N2 C6 149.5(3)
N6 Co3 N3 C6 65.9(3)
N9 Co3 N3 C6 -20.8(14)
N12 Co3 N3 C6 -103.9(3)
Co2 Co3 N3 C6 -19.7(3)
Cl1 Co3 N3 C6 160.8(3)
N6 Co3 N3 C10 -117.4(4)
N9 Co3 N3 C10 155.9(11)
N12 Co3 N3 C10 72.7(4)
Co2 Co3 N3 C10 157.0(3)
Cl1 Co3 N3 C10 -22.5(3)
N1 Co1 N4 C11 -117.6(4)
N10 Co1 N4 C11 150.1(11)
N7 Co1 N4 C11 72.7(4)
Co2 Co1 N4 C11 156.6(4)
Cl2 Co1 N4 C11 -22.6(4)
N1 Co1 N4 C15 64.5(3)
N10 Co1 N4 C15 -27.8(14)
N7 Co1 N4 C15 -105.2(3)
Co2 Co1 N4 C15 -21.3(3)
Cl2 Co1 N4 C15 159.5(3)
N8 Co2 N5 C16 -122.8(4)
N11 Co2 N5 C16 158.3(65)
N2 Co2 N5 C16 56.2(4)
Co3 Co2 N5 C16 -31.7(3)
Co1 Co2 N5 C16 145.6(3)
N8 Co2 N5 C15 58.8(3)
N11 Co2 N5 C15 -20.0(68)
N2 Co2 N5 C15 -122.1(3)
Co3 Co2 N5 C15 149.9(3)
Co1 Co2 N5 C15 -32.8(3)
N3 Co3 N6 C20 67.8(3)
N9 Co3 N6 C20 -120.2(3)
N12 Co3 N6 C20 147.1(7)
Co2 Co3 N6 C20 155.5(3)
Cl1 Co3 N6 C20 -27.2(3)
N3 Co3 N6 C16 -109.9(3)
N9 Co3 N6 C16 62.1(3)
N12 Co3 N6 C16 -30.6(10)
Co2 Co3 N6 C16 -22.2(3)
Cl1 Co3 N6 C16 155.1(3)
N1 Co1 N7 C21 152.1(7)
N4 Co1 N7 C21 -117.9(3)
N10 Co1 N7 C21 69.6(3)
Co2 Co1 N7 C21 155.1(3)
Cl2 Co1 N7 C21 -24.0(3)
N1 Co1 N7 C25 -22.7(10)
N4 Co1 N7 C25 67.3(3)
N10 Co1 N7 C25 -105.3(3)
Co2 Co1 N7 C25 -19.7(3)
Cl2 Co1 N7 C25 161.1(3)
N11 Co2 N8 C25 56.0(4)
N5 Co2 N8 C25 -122.4(4)
N2 Co2 N8 C25 105.6(81)
Co3 Co2 N8 C25 148.0(3)
Co1 Co2 N8 C25 -34.2(3)
N11 Co2 N8 C26 -122.3(3)
N5 Co2 N8 C26 59.2(4)
N2 Co2 N8 C26 -72.7(83)
Co3 Co2 N8 C26 -30.3(3)
Co1 Co2 N8 C26 147.5(3)
N3 Co3 N9 C30 153.3(11)
N6 Co3 N9 C30 66.5(4)
N12 Co3 N9 C30 -123.8(3)
Co2 Co3 N9 C30 152.1(3)
Cl1 Co3 N9 C30 -28.4(3)
N3 Co3 N9 C26 -23.2(14)
N6 Co3 N9 C26 -109.9(3)
N12 Co3 N9 C26 59.8(3)
Co2 Co3 N9 C26 -24.3(3)
Cl1 Co3 N9 C26 155.2(3)
N1 Co1 N10 C31 70.2(4)
N4 Co1 N10 C31 162.4(11)
N7 Co1 N10 C31 -120.1(4)
Co2 Co1 N10 C31 155.9(4)
Cl2 Co1 N10 C31 -24.8(4)
N1 Co1 N10 C35 -108.7(4)
N4 Co1 N10 C35 -16.5(15)
N7 Co1 N10 C35 61.0(4)
Co2 Co1 N10 C35 -23.0(3)
Cl2 Co1 N10 C35 156.3(3)
N8 Co2 N11 C35 -121.6(3)
N5 Co2 N11 C35 -42.7(68)
N2 Co2 N11 C35 59.4(3)
Co3 Co2 N11 C35 147.3(3)
Co1 Co2 N11 C35 -30.0(3)
N8 Co2 N11 C36 59.8(4)
N5 Co2 N11 C36 138.7(65)
N2 Co2 N11 C36 -119.2(4)
Co3 Co2 N11 C36 -31.3(3)
Co1 Co2 N11 C36 151.4(3)
N3 Co3 N12 C40 -110.6(3)
N6 Co3 N12 C40 169.9(7)
N9 Co3 N12 C40 77.4(3)
Co2 Co3 N12 C40 161.5(3)
Cl1 Co3 N12 C40 -15.7(3)
N3 Co3 N12 C36 69.3(3)
N6 Co3 N12 C36 -10.1(10)
N9 Co3 N12 C36 -102.7(3)
Co2 Co3 N12 C36 -18.5(3)
Cl1 Co3 N12 C36 164.2(3)
C5 N1 C1 C2 -1.8(7)
Co1 N1 C1 C2 -179.4(4)
N1 C1 C2 C3 0.7(7)
C1 C2 C3 C4 1.0(7)
C2 C3 C4 C5 -1.6(7)
C6 N2 C5 N1 -158.9(4)
Co2 N2 C5 N1 23.2(5)
C6 N2 C5 C4 27.1(7)
Co2 N2 C5 C4 -150.7(3)
C1 N1 C5 N2 -173.2(4)
Co1 N1 C5 N2 4.4(5)
C1 N1 C5 C4 1.1(6)
Co1 N1 C5 C4 178.7(3)
C3 C4 C5 N2 174.2(4)
C3 C4 C5 N1 0.5(6)
C10 N3 C6 N2 -175.7(4)
Co3 N3 C6 N2 1.1(6)
C10 N3 C6 C7 0.5(6)
Co3 N3 C6 C7 177.3(3)
C5 N2 C6 N3 -152.1(4)
Co2 N2 C6 N3 25.8(5)
C5 N2 C6 C7 31.9(7)
Co2 N2 C6 C7 -150.3(4)
N3 C6 C7 C8 1.0(7)
N2 C6 C7 C8 176.9(5)
C6 C7 C8 C9 -1.9(8)
C7 C8 C9 C10 1.4(7)
C6 N3 C10 C9 -1.1(7)
Co3 N3 C10 C9 -177.8(3)
C8 C9 C10 N3 0.2(7)
C15 N4 C11 C12 -2.3(7)
Co1 N4 C11 C12 179.7(4)
N4 C11 C12 C13 2.0(8)
C11 C12 C13 C14 -0.1(8)
C12 C13 C14 C15 -1.4(8)
C11 N4 C15 N5 -174.6(4)
Co1 N4 C15 N5 3.4(5)
C11 N4 C15 C14 0.7(7)
Co1 N4 C15 C14 178.7(3)
C16 N5 C15 N4 -154.1(4)
Co2 N5 C15 N4 24.2(5)
C16 N5 C15 C14 31.0(7)
Co2 N5 C15 C14 -150.7(4)
C13 C14 C15 N4 1.1(7)
C13 C14 C15 N5 175.9(5)
C20 N6 C16 N5 -172.5(4)
Co3 N6 C16 N5 5.2(5)
C20 N6 C16 C17 3.9(6)
Co3 N6 C16 C17 -178.4(3)
C15 N5 C16 N6 -159.5(4)
Co2 N5 C16 N6 22.1(5)
C15 N5 C16 C17 24.3(7)
Co2 N5 C16 C17 -154.1(4)
N6 C16 C17 C18 -0.8(7)
N5 C16 C17 C18 175.2(5)
C16 C17 C18 C19 -1.9(8)
C17 C18 C19 C20 1.5(8)
C16 N6 C20 C19 -4.5(7)
Co3 N6 C20 C19 177.8(4)
C18 C19 C20 N6 1.8(8)
C25 N7 C21 C22 -1.5(6)
Co1 N7 C21 C22 -176.5(3)
N7 C21 C22 C23 0.7(7)
C21 C22 C23 C24 0.0(7)
C22 C23 C24 C25 0.1(7)
C26 N8 C25 N7 -155.8(4)
Co2 N8 C25 N7 26.0(5)
C26 N8 C25 C24 28.7(7)
Co2 N8 C25 C24 -149.4(4)
C21 N7 C25 N8 -174.1(4)
Co1 N7 C25 N8 0.9(5)
C21 N7 C25 C24 1.6(6)
Co1 N7 C25 C24 176.5(3)
C23 C24 C25 N8 174.3(4)
C23 C24 C25 N7 -0.9(7)
C25 N8 C26 N9 -159.5(4)
Co2 N8 C26 N9 18.7(5)
C25 N8 C26 C27 24.6(7)
Co2 N8 C26 C27 -157.2(4)
C30 N9 C26 N8 -167.6(4)
Co3 N9 C26 N8 8.9(5)
C30 N9 C26 C27 8.6(6)
Co3 N9 C26 C27 -175.0(3)
N8 C26 C27 C28 169.9(5)
N9 C26 C27 C28 -5.8(7)
C26 C27 C28 C29 0.3(7)
C27 C28 C29 C30 2.3(8)
C26 N9 C30 C29 -6.1(7)
Co3 N9 C30 C29 177.4(4)
C28 C29 C30 N9 0.6(8)
C35 N10 C31 C32 -4.2(7)
Co1 N10 C31 C32 176.8(4)
N10 C31 C32 C33 2.5(8)
C31 C32 C33 C34 -0.9(8)
C32 C33 C34 C35 1.2(8)
C31 N10 C35 N11 -171.5(4)
Co1 N10 C35 N11 7.5(5)
C31 N10 C35 C34 4.3(6)
Co1 N10 C35 C34 -176.7(3)
C36 N11 C35 N10 -162.1(4)
Co2 N11 C35 N10 19.4(5)
C36 N11 C35 C34 22.3(7)
Co2 N11 C35 C34 -156.2(4)
C33 C34 C35 N10 -2.9(7)
C33 C34 C35 N11 172.4(5)
C40 N12 C36 N11 -178.8(4)
Co3 N12 C36 N11 1.2(5)
C40 N12 C36 C37 -4.4(6)
Co3 N12 C36 C37 175.7(3)
C35 N11 C36 N12 -155.0(4)
Co2 N11 C36 N12 23.6(5)
C35 N11 C36 C37 30.8(7)
Co2 N11 C36 C37 -150.6(4)
N12 C36 C37 C38 4.0(7)
N11 C36 C37 C38 177.9(4)
C36 C37 C38 C39 -0.5(7)
C37 C38 C39 C40 -2.4(7)
C36 N12 C40 C39 1.4(6)
Co3 N12 C40 C39 -178.7(4)
C38 C39 C40 N12 2.1(7)
